data_4348967
loop_
_publ_author_name
'Feltham, Humphrey L. C.'
'Dhers, S\'ebastien'
'Rouzi\`eres, Mathieu'
'Cl\'erac, Rodolphe'
'Powell, Annie K.'
'Brooker, Sally'

_publ_section_title
;
 A family of fourteen soluble stable macrocyclic [NiII3LnIII]
 heterometallic 3d--4f complexes
;
_journal_issue 11
_journal_name_full 'Inorganic Chemistry Frontiers'
_journal_page_first 982
_journal_paper_doi 10.1039/C5QI00130G
_journal_volume 2
_journal_year 2015
_chemical_formula_sum 'C30 H36 Dy N2 Ni3 O24'
_chemical_formula_weight 1147.24
_space_group_IT_number 14
_space_group_name_Hall '-P 2yn'
_space_group_name_H-M_alt 'P 1 21/n 1'
_symmetry_cell_setting monoclinic
_symmetry_space_group_name_H-M 'P 1 21/n 1'
_atom_sites_solution_hydrogens geom
_atom_sites_solution_primary direct
_atom_sites_solution_secondary difmap
_audit_creation_method SHELXL-97
_audit_update_record
;
2012-12-03 deposited with the CCDC.
2015-09-06 downloaded from the CCDC.
;
_cell_angle_alpha 90.00
_cell_angle_beta 90.976(4)
_cell_angle_gamma 90.00
_cell_formula_units_Z 4
_cell_length_a 14.0050(11)
_cell_length_b 13.0327(11)
_cell_length_c 24.2807(19)
_cell_measurement_temperature 92(2)
_cell_volume 4431.1(6)
_computing_structure_refinement 'SHELXL-97 (Sheldrick, 1997)'
_computing_structure_solution 'SHELXS-97 (Sheldrick, 1990)'
_diffrn_ambient_temperature 92(2)
_diffrn_measured_fraction_theta_full 0.997
_diffrn_measured_fraction_theta_max 0.997
_diffrn_measurement_device_type 'Bruker Kappa Apex II area detector'
_diffrn_radiation_monochromator graphite
_diffrn_radiation_source 'fine-focus sealed tube'
_diffrn_radiation_type MoK\a
_diffrn_radiation_wavelength 0.71073
_diffrn_reflns_av_R_equivalents 0.0338
_diffrn_reflns_av_sigmaI/netI 0.0236
_diffrn_reflns_limit_h_max 17
_diffrn_reflns_limit_h_min -17
_diffrn_reflns_limit_k_max 16
_diffrn_reflns_limit_k_min -16
_diffrn_reflns_limit_l_max 30
_diffrn_reflns_limit_l_min -30
_diffrn_reflns_number 52373
_diffrn_reflns_theta_full 26.39
_diffrn_reflns_theta_max 26.39
_diffrn_reflns_theta_min 1.77
_exptl_absorpt_coefficient_mu 3.006
_exptl_absorpt_correction_T_max 0.5710
_exptl_absorpt_correction_T_min 0.2988
_exptl_absorpt_correction_type multi-scan
_exptl_absorpt_process_details 'SCALE (Bruker AXS Inc.)'
_exptl_crystal_density_diffrn 1.720
_exptl_crystal_density_method 'not measured'
_exptl_crystal_F_000 2288
_exptl_crystal_size_max 0.53
_exptl_crystal_size_mid 0.42
_exptl_crystal_size_min 0.21
_platon_squeeze_details
;
;
_refine_diff_density_max 1.124
_refine_diff_density_min -1.193
_refine_diff_density_rms 0.130
_refine_ls_extinction_method none
_refine_ls_goodness_of_fit_ref 1.161
_refine_ls_hydrogen_treatment constr
_refine_ls_matrix_type full
_refine_ls_number_parameters 541
_refine_ls_number_reflns 9052
_refine_ls_number_restraints 0
_refine_ls_restrained_S_all 1.161
_refine_ls_R_factor_all 0.0478
_refine_ls_R_factor_gt 0.0448
_refine_ls_shift/su_max 0.002
_refine_ls_shift/su_mean 0.000
_refine_ls_structure_factor_coef Fsqd
_refine_ls_weighting_details 'calc w=1/[\s^2^(Fo^2^)+(0.0160P)^2^+37.3047P] where P=(Fo^2^+2Fc^2^)/3'
_refine_ls_weighting_scheme calc
_refine_ls_wR_factor_gt 0.1008
_refine_ls_wR_factor_ref 0.1020
_reflns_number_gt 8413
_reflns_number_total 9052
_reflns_threshold_expression >2sigma(I)
_cod_data_source_file c5qi00130g2.cif
_cod_data_source_block hf756squeezed
_cod_depositor_comments
;
The following automatic conversions were performed:

data item '_symmetry_cell_setting' value 'Monoclinic' was changed to
'monoclinic' in accordance with the
/home/saulius/struct/COD-crude-data/automatic-downloads/DataCite-retrospective/RSC/depositions/lib/dictionaries/cif_core.dic
dictionary named 'cif_core.dic' version 2.4.2 last updated on
2011-04-26.

Automatic conversion script
Id: cif_fix_values 6909 2019-04-08 15:41:33Z antanas 
;
_cod_original_sg_symbol_H-M P2(1)/n
_cod_database_code 4348967

loop_
_symmetry_equiv_pos_as_xyz
'x, y, z'
'-x+1/2, y+1/2, -z+1/2'
'-x, -y, -z'
'x-1/2, -y-1/2, z-1/2'

loop_
_atom_site_label
_atom_site_type_symbol
_atom_site_fract_x
_atom_site_fract_y
_atom_site_fract_z
_atom_site_U_iso_or_equiv
_atom_site_adp_type
_atom_site_occupancy
_atom_site_symmetry_multiplicity
_atom_site_calc_flag
_atom_site_refinement_flags
Dy1 Dy 0.520077(16) 0.284063(19) 0.825675(9) 0.01807(7) Uani 1 1 d .
Ni1 Ni 0.78242(5) 0.29060(6) 0.83288(3) 0.02414(16) Uani 1 1 d .
Ni2 Ni 0.39641(5) 0.31123(6) 0.69187(3) 0.02606(17) Uani 1 1 d .
Ni3 Ni 0.38226(5) 0.24448(6) 0.95137(3) 0.02325(16) Uani 1 1 d .
O1 O 0.8846(3) 0.2773(4) 0.77629(19) 0.0398(11) Uani 1 1 d .
C1 C 0.8679(4) 0.2745(5) 0.7268(3) 0.0375(15) Uani 1 1 d .
H1 H 0.9221 0.2711 0.7039 0.045 Uiso 1 1 calc R
C2 C 0.7767(4) 0.2758(5) 0.6988(2) 0.0311(13) Uani 1 1 d .
C3 C 0.6883(4) 0.2756(5) 0.7262(2) 0.0249(11) Uani 1 1 d .
O2 O 0.6770(3) 0.2700(4) 0.77872(16) 0.0339(10) Uani 1 1 d .
C4 C 0.6010(4) 0.2800(4) 0.6941(2) 0.0216(10) Uani 1 1 d .
O3 O 0.5233(3) 0.2791(3) 0.72333(14) 0.0246(8) Uani 1 1 d .
C5 C 0.6054(4) 0.2821(5) 0.6365(2) 0.0268(12) Uani 1 1 d .
C6 C 0.6959(5) 0.2799(5) 0.6104(3) 0.0361(14) Uani 1 1 d .
H6 H 0.6987 0.2802 0.5713 0.043 Uiso 1 1 calc R
C7 C 0.7766(4) 0.2774(5) 0.6403(2) 0.0360(14) Uani 1 1 d .
H7 H 0.8359 0.2766 0.6219 0.043 Uiso 1 1 calc R
C8 C 0.5217(5) 0.2843(6) 0.6009(2) 0.0426(17) Uani 1 1 d .
H8 H 0.5334 0.2779 0.5627 0.051 Uiso 1 1 calc R
O4 O 0.4381(4) 0.2932(5) 0.61336(18) 0.0526(14) Uani 1 1 d .
O5 O 0.2612(3) 0.3486(4) 0.67063(16) 0.0376(11) Uani 1 1 d .
C9 C 0.1965(4) 0.3550(5) 0.7042(3) 0.0361(15) Uani 1 1 d .
H9 H 0.1358 0.3748 0.6897 0.043 Uiso 1 1 calc R
C10 C 0.2009(4) 0.3362(4) 0.7627(2) 0.0244(11) Uani 1 1 d .
C11 C 0.2860(4) 0.3160(4) 0.7920(2) 0.0213(11) Uani 1 1 d .
O6 O 0.3718(2) 0.3205(3) 0.77210(15) 0.0218(8) Uani 1 1 d .
O7 O 0.3639(3) 0.2619(3) 0.87131(15) 0.0298(9) Uani 1 1 d .
C12 C 0.2815(4) 0.2862(5) 0.8486(2) 0.0263(12) Uani 1 1 d .
C13 C 0.1922(4) 0.2836(6) 0.8748(3) 0.0364(14) Uani 1 1 d .
C14 C 0.1079(4) 0.3098(5) 0.8437(3) 0.0370(15) Uani 1 1 d .
H14 H 0.0479 0.3093 0.8613 0.044 Uiso 1 1 calc R
C16 C 0.1814(5) 0.2533(7) 0.9315(3) 0.0485(19) Uani 1 1 d .
H16 H 0.1175 0.2508 0.9440 0.058 Uiso 1 1 calc R
C17 C 0.5024(5) 0.2340(5) 1.0484(2) 0.0374(15) Uani 1 1 d .
H17 H 0.5111 0.2255 1.0870 0.045 Uiso 1 1 calc R
O8 O 0.2424(3) 0.2304(4) 0.96590(18) 0.0468(13) Uani 1 1 d .
O9 O 0.4198(3) 0.2270(4) 1.03113(16) 0.0367(10) Uani 1 1 d .
C18 C 0.5874(5) 0.2533(5) 1.0182(2) 0.0317(13) Uani 1 1 d .
C19 C 0.5883(4) 0.2674(4) 0.9604(2) 0.0239(11) Uani 1 1 d .
C20 C 0.6782(4) 0.2875(4) 0.9342(2) 0.0239(11) Uani 1 1 d .
O10 O 0.5140(3) 0.2635(3) 0.92733(15) 0.0289(9) Uani 1 1 d .
C21 C 0.7626(4) 0.2897(5) 0.9662(2) 0.0304(13) Uani 1 1 d .
O11 O 0.6708(3) 0.3028(3) 0.88112(14) 0.0234(8) Uani 1 1 d .
C22 C 0.7594(5) 0.2745(5) 1.0237(3) 0.0380(15) Uani 1 1 d .
H22 H 0.8169 0.2768 1.0450 0.046 Uiso 1 1 calc R
C23 C 0.6754(5) 0.2568(5) 1.0489(3) 0.0390(15) Uani 1 1 d .
H23 H 0.6750 0.2465 1.0877 0.047 Uiso 1 1 calc R
C24 C 0.8551(4) 0.3068(5) 0.9430(3) 0.0361(15) Uani 1 1 d .
H24 H 0.9060 0.3149 0.9690 0.043 Uiso 1 1 calc R
C15 C 0.1117(4) 0.3350(5) 0.7903(3) 0.0314(13) Uani 1 1 d .
H15 H 0.0547 0.3523 0.7706 0.038 Uiso 1 1 calc R
O12 O 0.8776(3) 0.3124(4) 0.89448(19) 0.0390(11) Uani 1 1 d .
N30 N 0.5216(4) 0.0588(4) 0.8215(2) 0.0328(11) Uani 1 1 d .
O30 O 0.5786(4) 0.1107(4) 0.8511(2) 0.0513(13) Uani 1 1 d .
O31 O 0.4628(4) 0.1104(4) 0.7944(2) 0.0557(15) Uani 1 1 d .
O32 O 0.5237(4) -0.0351(4) 0.8214(3) 0.0558(15) Uani 1 1 d .
N40 N 0.5226(4) 0.5060(4) 0.8385(2) 0.0316(11) Uani 1 1 d .
O40 O 0.4711(4) 0.4489(4) 0.8657(2) 0.0478(13) Uani 1 1 d .
O41 O 0.5725(4) 0.4588(4) 0.8027(2) 0.0526(14) Uani 1 1 d .
O42 O 0.5259(5) 0.5991(4) 0.8457(3) 0.0661(17) Uani 1 1 d .
O60 O 0.7812(3) 0.4440(4) 0.8141(3) 0.0573(15) Uani 1 1 d .
H60X H 0.7299 0.4678 0.8273 0.069 Uiso 1 1 d .
C60 C 0.8487(9) 0.5139(8) 0.8255(6) 0.113(5) Uani 1 1 d .
H60A H 0.8278 0.5812 0.8119 0.136 Uiso 1 1 calc R
H60B H 0.9082 0.4944 0.8075 0.136 Uiso 1 1 calc R
H60C H 0.8596 0.5173 0.8654 0.136 Uiso 1 1 calc R
O70 O 0.7958(4) 0.1341(4) 0.8490(2) 0.0510(13) Uani 1 1 d .
H70X H 0.7476 0.1203 0.8684 0.061 Uiso 1 1 d .
C70 C 0.8059(9) 0.0567(7) 0.8111(4) 0.078(3) Uani 1 1 d .
H70A H 0.8115 -0.0092 0.8303 0.094 Uiso 1 1 calc R
H70B H 0.8635 0.0687 0.7897 0.094 Uiso 1 1 calc R
H70C H 0.7499 0.0554 0.7864 0.094 Uiso 1 1 calc R
O80 O 0.4326(4) 0.4643(4) 0.6840(2) 0.0467(12) Uani 1 1 d .
H80X H 0.4211 0.4791 0.6494 0.056 Uiso 1 1 d .
C80 C 0.3894(7) 0.5447(6) 0.7140(4) 0.060(2) Uani 1 1 d .
H80A H 0.4166 0.6106 0.7028 0.072 Uiso 1 1 calc R
H80B H 0.4013 0.5343 0.7535 0.072 Uiso 1 1 calc R
H80C H 0.3204 0.5449 0.7065 0.072 Uiso 1 1 calc R
O90 O 0.3592(4) 0.1553(4) 0.6936(3) 0.0686(19) Uani 1 1 d .
H90X H 0.4124 0.1261 0.6849 0.082 Uiso 1 1 d .
C90 C 0.2977(10) 0.0963(9) 0.6719(7) 0.144(7) Uani 1 1 d .
H90A H 0.3044 0.0275 0.6878 0.173 Uiso 1 1 calc R
H90B H 0.3077 0.0928 0.6320 0.173 Uiso 1 1 calc R
H90C H 0.2336 0.1227 0.6789 0.173 Uiso 1 1 calc R
O100 O 0.3689(5) 0.4006(4) 0.9629(2) 0.069(2) Uani 1 1 d .
H10X H 0.4250 0.4243 0.9530 0.083 Uiso 1 1 d .
C100 C 0.3483(11) 0.4593(9) 1.0061(5) 0.112(5) Uani 1 1 d .
H10A H 0.3513 0.5317 0.9953 0.135 Uiso 1 1 calc R
H10B H 0.3945 0.4462 1.0360 0.135 Uiso 1 1 calc R
H10C H 0.2838 0.4432 1.0186 0.135 Uiso 1 1 calc R
O110 O 0.3968(4) 0.0856(4) 0.9431(2) 0.0454(12) Uani 1 1 d .
H11X H 0.4544 0.0753 0.9314 0.054 Uiso 1 1 d .
C110 C 0.3360(7) 0.0258(7) 0.9088(3) 0.060(2) Uani 1 1 d .
H11A H 0.3554 -0.0463 0.9109 0.072 Uiso 1 1 calc R
H11B H 0.3404 0.0498 0.8707 0.072 Uiso 1 1 calc R
H11C H 0.2700 0.0326 0.9210 0.072 Uiso 1 1 calc R

loop_
_atom_site_aniso_label
_atom_site_aniso_U_11
_atom_site_aniso_U_22
_atom_site_aniso_U_33
_atom_site_aniso_U_23
_atom_site_aniso_U_13
_atom_site_aniso_U_12
Dy1 0.01256(11) 0.02557(13) 0.01608(12) -0.00127(9) -0.00020(8) -0.00081(9)
Ni1 0.0122(3) 0.0327(4) 0.0275(4) -0.0058(3) -0.0014(3) 0.0007(3)
Ni2 0.0198(3) 0.0407(4) 0.0175(3) -0.0031(3) -0.0042(3) 0.0053(3)
Ni3 0.0238(3) 0.0276(4) 0.0184(3) 0.0009(3) 0.0044(3) -0.0039(3)
O1 0.0154(19) 0.064(3) 0.040(3) -0.005(2) 0.0022(17) -0.001(2)
C1 0.021(3) 0.050(4) 0.042(4) -0.005(3) 0.014(3) -0.005(3)
C2 0.019(3) 0.043(4) 0.032(3) 0.000(3) 0.010(2) 0.000(3)
C3 0.017(2) 0.037(3) 0.022(3) -0.002(2) 0.004(2) -0.005(2)
O2 0.0154(18) 0.065(3) 0.0209(19) -0.001(2) -0.0016(15) -0.0033(19)
C4 0.021(2) 0.024(3) 0.021(2) -0.003(2) 0.003(2) 0.003(2)
O3 0.0164(17) 0.041(2) 0.0160(17) -0.0024(16) 0.0017(14) 0.0037(16)
C5 0.028(3) 0.036(3) 0.016(2) -0.003(2) 0.006(2) 0.003(2)
C6 0.039(3) 0.044(4) 0.026(3) -0.004(3) 0.015(3) 0.004(3)
C7 0.028(3) 0.050(4) 0.030(3) -0.003(3) 0.017(3) 0.001(3)
C8 0.043(4) 0.069(5) 0.016(3) -0.003(3) -0.002(3) 0.016(4)
O4 0.042(3) 0.095(4) 0.021(2) -0.009(2) -0.0077(19) 0.019(3)
O5 0.026(2) 0.064(3) 0.023(2) 0.003(2) -0.0048(17) 0.014(2)
C9 0.025(3) 0.052(4) 0.031(3) 0.000(3) -0.011(2) 0.008(3)
C10 0.020(3) 0.024(3) 0.029(3) -0.001(2) -0.001(2) 0.001(2)
C11 0.015(2) 0.023(3) 0.026(3) -0.004(2) 0.002(2) -0.001(2)
O6 0.0142(17) 0.030(2) 0.0214(18) -0.0004(15) -0.0004(14) 0.0001(15)
O7 0.0157(18) 0.053(3) 0.0208(19) 0.0060(18) 0.0042(15) -0.0006(18)
C12 0.013(2) 0.033(3) 0.033(3) 0.001(2) 0.006(2) -0.005(2)
C13 0.020(3) 0.052(4) 0.038(3) 0.005(3) 0.005(2) -0.006(3)
C14 0.017(3) 0.048(4) 0.046(4) -0.003(3) 0.006(3) -0.002(3)
C16 0.023(3) 0.085(6) 0.038(4) 0.010(4) 0.012(3) -0.004(3)
C17 0.046(4) 0.046(4) 0.020(3) 0.003(3) 0.002(3) -0.003(3)
O8 0.031(2) 0.080(4) 0.030(2) 0.013(2) 0.0096(19) -0.003(2)
O9 0.045(3) 0.048(3) 0.0173(19) 0.0017(18) 0.0082(18) -0.003(2)
C18 0.040(3) 0.038(3) 0.018(3) 0.000(2) -0.001(2) 0.003(3)
C19 0.024(3) 0.028(3) 0.019(3) 0.000(2) -0.004(2) 0.004(2)
C20 0.025(3) 0.027(3) 0.020(2) -0.009(2) -0.003(2) 0.007(2)
O10 0.0220(19) 0.049(3) 0.0158(18) -0.0029(17) 0.0014(15) -0.0019(18)
C21 0.025(3) 0.037(3) 0.030(3) -0.009(3) -0.007(2) 0.007(3)
O11 0.0179(18) 0.035(2) 0.0170(17) -0.0067(15) -0.0023(14) 0.0025(16)
C22 0.038(3) 0.043(4) 0.033(3) -0.002(3) -0.012(3) 0.006(3)
C23 0.045(4) 0.052(4) 0.020(3) 0.004(3) -0.009(3) 0.005(3)
C24 0.021(3) 0.049(4) 0.037(3) -0.011(3) -0.012(2) 0.005(3)
C15 0.017(3) 0.040(3) 0.037(3) -0.001(3) -0.001(2) 0.001(2)
O12 0.020(2) 0.057(3) 0.040(3) -0.014(2) -0.0072(18) 0.003(2)
N30 0.022(2) 0.036(3) 0.040(3) -0.009(2) -0.003(2) -0.003(2)
O30 0.040(3) 0.034(3) 0.079(4) -0.007(3) -0.018(3) -0.002(2)
O31 0.058(3) 0.038(3) 0.069(4) -0.003(3) -0.034(3) 0.001(2)
O32 0.049(3) 0.025(2) 0.093(4) -0.009(3) -0.013(3) -0.001(2)
N40 0.037(3) 0.023(3) 0.036(3) -0.002(2) 0.003(2) -0.007(2)
O40 0.060(3) 0.030(2) 0.054(3) -0.004(2) 0.036(3) -0.003(2)
O41 0.076(4) 0.036(3) 0.047(3) -0.004(2) 0.034(3) -0.011(3)
O42 0.103(5) 0.026(3) 0.070(4) -0.005(3) 0.022(4) -0.018(3)
O60 0.026(2) 0.038(3) 0.108(5) 0.008(3) 0.016(3) 0.003(2)
C60 0.112(10) 0.044(6) 0.182(14) 0.011(7) -0.045(10) -0.014(6)
O70 0.061(3) 0.046(3) 0.047(3) -0.009(2) 0.009(2) 0.005(3)
C70 0.133(10) 0.049(5) 0.052(5) -0.014(4) 0.005(6) 0.026(6)
O80 0.055(3) 0.045(3) 0.040(3) 0.015(2) 0.004(2) 0.004(2)
C80 0.070(6) 0.047(5) 0.062(5) 0.016(4) 0.010(4) 0.007(4)
O90 0.064(4) 0.040(3) 0.100(5) -0.026(3) -0.042(3) 0.015(3)
C90 0.118(11) 0.065(7) 0.246(19) 0.076(10) -0.091(12) -0.045(7)
O100 0.126(6) 0.030(3) 0.055(3) -0.006(2) 0.049(4) 0.005(3)
C100 0.173(14) 0.062(7) 0.102(9) -0.027(7) 0.007(9) 0.021(8)
O110 0.057(3) 0.032(2) 0.047(3) -0.001(2) -0.002(2) -0.007(2)
C110 0.076(6) 0.059(5) 0.045(4) 0.003(4) -0.004(4) -0.014(4)

loop_
_atom_type_symbol
_atom_type_description
_atom_type_scat_dispersion_real
_atom_type_scat_dispersion_imag
_atom_type_scat_source
C C 0.0033 0.0016 'International Tables Vol C Tables 4.2.6.8 and 6.1.1.4'
H H 0.0000 0.0000 'International Tables Vol C Tables 4.2.6.8 and 6.1.1.4'
N N 0.0061 0.0033 'International Tables Vol C Tables 4.2.6.8 and 6.1.1.4'
O O 0.0106 0.0060 'International Tables Vol C Tables 4.2.6.8 and 6.1.1.4'
Ni Ni 0.3393 1.1124 'International Tables Vol C Tables 4.2.6.8 and 6.1.1.4'
Dy Dy -0.1892 4.4098 'International Tables Vol C Tables 4.2.6.8 and 6.1.1.4'

loop_
_geom_angle_atom_site_label_1
_geom_angle_atom_site_label_2
_geom_angle_atom_site_label_3
_geom_angle
O41 Dy1 O40 50.75(15)
O41 Dy1 O30 143.30(18)
O40 Dy1 O30 142.31(18)
O41 Dy1 O6 87.40(17)
O40 Dy1 O6 78.66(16)
O30 Dy1 O6 125.17(14)
O41 Dy1 O7 118.48(16)
O40 Dy1 O7 70.85(15)
O30 Dy1 O7 94.20(16)
O6 Dy1 O7 61.32(12)
O41 Dy1 O10 109.90(16)
O40 Dy1 O10 71.81(16)
O30 Dy1 O10 70.81(17)
O6 Dy1 O10 119.97(12)
O7 Dy1 O10 59.98(12)
O41 Dy1 O3 77.70(15)
O40 Dy1 O3 115.29(15)
O30 Dy1 O3 102.31(16)
O6 Dy1 O3 60.66(11)
O7 Dy1 O3 118.28(12)
O10 Dy1 O3 172.26(14)
O41 Dy1 O11 77.21(17)
O40 Dy1 O11 86.59(16)
O30 Dy1 O11 71.44(14)
O6 Dy1 O11 163.35(13)
O7 Dy1 O11 120.90(12)
O10 Dy1 O11 61.17(12)
O3 Dy1 O11 120.77(12)
O41 Dy1 O2 72.30(17)
O40 Dy1 O2 119.80(16)
O30 Dy1 O2 75.94(17)
O6 Dy1 O2 120.68(12)
O7 Dy1 O2 169.13(15)
O10 Dy1 O2 119.35(13)
O3 Dy1 O2 60.73(12)
O11 Dy1 O2 60.73(12)
O41 Dy1 O31 149.33(18)
O40 Dy1 O31 144.66(18)
O30 Dy1 O31 49.96(16)
O6 Dy1 O31 75.74(14)
O7 Dy1 O31 75.60(18)
O10 Dy1 O31 100.73(17)
O3 Dy1 O31 71.72(17)
O11 Dy1 O31 120.87(14)
O2 Dy1 O31 94.30(18)
O41 Dy1 N40 25.93(14)
O40 Dy1 N40 24.83(14)
O30 Dy1 N40 151.22(16)
O6 Dy1 N40 82.79(14)
O7 Dy1 N40 94.41(15)
O10 Dy1 N40 90.09(14)
O3 Dy1 N40 97.61(14)
O11 Dy1 N40 80.58(14)
O2 Dy1 N40 96.44(15)
O31 Dy1 N40 158.53(16)
O41 Dy1 N30 156.21(15)
O40 Dy1 N30 152.70(15)
O30 Dy1 N30 25.13(15)
O6 Dy1 N30 100.37(13)
O7 Dy1 N30 84.63(15)
O10 Dy1 N30 85.79(15)
O3 Dy1 N30 86.53(14)
O11 Dy1 N30 96.28(13)
O2 Dy1 N30 84.50(15)
O31 Dy1 N30 24.83(14)
N40 Dy1 N30 175.69(15)
O11 Ni1 O2 79.39(15)
O11 Ni1 O12 93.95(16)
O2 Ni1 O12 173.33(17)
O11 Ni1 O1 173.14(16)
O2 Ni1 O1 93.78(17)
O12 Ni1 O1 92.88(18)
O11 Ni1 O60 92.88(19)
O2 Ni1 O60 88.9(2)
O12 Ni1 O60 91.8(2)
O1 Ni1 O60 86.3(2)
O11 Ni1 O70 92.11(19)
O2 Ni1 O70 93.2(2)
O12 Ni1 O70 86.7(2)
O1 Ni1 O70 88.9(2)
O60 Ni1 O70 174.9(2)
O3 Ni2 O6 78.66(14)
O3 Ni2 O5 171.92(16)
O6 Ni2 O5 93.32(16)
O3 Ni2 O4 93.91(17)
O6 Ni2 O4 172.40(18)
O5 Ni2 O4 94.14(18)
O3 Ni2 O80 91.15(19)
O6 Ni2 O80 94.52(18)
O5 Ni2 O80 88.5(2)
O4 Ni2 O80 87.1(2)
O3 Ni2 O90 90.54(19)
O6 Ni2 O90 89.5(2)
O5 Ni2 O90 90.4(2)
O4 Ni2 O90 89.0(3)
O80 Ni2 O90 175.9(2)
O10 Ni3 O7 78.42(15)
O10 Ni3 O8 172.49(17)
O7 Ni3 O8 94.17(17)
O10 Ni3 O9 93.95(17)
O7 Ni3 O9 172.33(17)
O8 Ni3 O9 93.47(18)
O10 Ni3 O100 90.2(2)
O7 Ni3 O100 90.6(2)
O8 Ni3 O100 88.6(3)
O9 Ni3 O100 90.2(2)
O10 Ni3 O110 90.15(19)
O7 Ni3 O110 91.75(19)
O8 Ni3 O110 91.3(2)
O9 Ni3 O110 87.50(19)
O100 Ni3 O110 177.7(2)
C1 O1 Ni1 123.3(4)
O1 C1 C2 128.3(5)
O1 C1 H1 115.8
C2 C1 H1 115.8
C3 C2 C7 118.9(5)
C3 C2 C1 123.7(5)
C7 C2 C1 117.3(5)
O2 C3 C2 126.0(5)
O2 C3 C4 114.9(5)
C2 C3 C4 119.1(5)
C3 O2 Ni1 123.1(3)
C3 O2 Dy1 124.8(3)
Ni1 O2 Dy1 109.81(17)
O3 C4 C5 126.3(5)
O3 C4 C3 114.3(4)
C5 C4 C3 119.4(5)
C4 O3 Ni2 122.7(3)
C4 O3 Dy1 124.9(3)
Ni2 O3 Dy1 110.51(15)
C4 C5 C6 119.7(5)
C4 C5 C8 123.3(5)
C6 C5 C8 117.0(5)
C7 C6 C5 120.7(5)
C7 C6 H6 119.7
C5 C6 H6 119.7
C6 C7 C2 122.1(5)
C6 C7 H7 118.9
C2 C7 H7 118.9
O4 C8 C5 128.8(6)
O4 C8 H8 115.6
C5 C8 H8 115.6
C8 O4 Ni2 122.6(4)
C9 O5 Ni2 123.1(4)
O5 C9 C10 128.3(5)
O5 C9 H9 115.8
C10 C9 H9 115.8
C11 C10 C15 120.2(5)
C11 C10 C9 123.7(5)
C15 C10 C9 116.1(5)
O6 C11 C10 125.7(5)
O6 C11 C12 115.1(5)
C10 C11 C12 119.2(5)
C11 O6 Ni2 122.5(3)
C11 O6 Dy1 124.5(3)
Ni2 O6 Dy1 110.17(15)
C12 O7 Ni3 122.9(3)
C12 O7 Dy1 124.1(3)
Ni3 O7 Dy1 110.62(16)
O7 C12 C13 125.9(5)
O7 C12 C11 114.7(4)
C13 C12 C11 119.5(5)
C12 C13 C14 119.0(6)
C12 C13 C16 122.9(6)
C14 C13 C16 118.1(5)
C15 C14 C13 121.6(6)
C15 C14 H14 119.2
C13 C14 H14 119.2
O8 C16 C13 129.5(6)
O8 C16 H16 115.2
C13 C16 H16 115.2
O9 C17 C18 128.8(6)
O9 C17 H17 115.6
C18 C17 H17 115.6
C16 O8 Ni3 122.1(4)
C17 O9 Ni3 123.3(4)
C19 C18 C17 123.5(6)
C19 C18 C23 119.4(6)
C17 C18 C23 117.1(5)
O10 C19 C18 125.8(5)
O10 C19 C20 115.4(5)
C18 C19 C20 118.8(5)
O11 C20 C21 126.4(5)
O11 C20 C19 114.0(5)
C21 C20 C19 119.6(5)
C19 O10 Ni3 124.5(3)
C19 O10 Dy1 124.5(3)
Ni3 O10 Dy1 110.94(16)
C20 C21 C22 120.2(6)
C20 C21 C24 122.9(5)
C22 C21 C24 116.9(5)
C20 O11 Ni1 121.5(3)
C20 O11 Dy1 124.7(3)
Ni1 O11 Dy1 110.05(15)
C23 C22 C21 120.9(6)
C23 C22 H22 119.6
C21 C22 H22 119.6
C22 C23 C18 121.1(6)
C22 C23 H23 119.5
C18 C23 H23 119.5
O12 C24 C21 129.2(5)
O12 C24 H24 115.4
C21 C24 H24 115.4
C14 C15 C10 120.4(6)
C14 C15 H15 119.8
C10 C15 H15 119.8
C24 O12 Ni1 122.0(4)
O32 N30 O31 123.7(5)
O32 N30 O30 121.5(6)
O31 N30 O30 114.7(5)
O32 N30 Dy1 178.0(5)
O31 N30 Dy1 58.1(3)
O30 N30 Dy1 56.6(3)
N30 O30 Dy1 98.3(4)
N30 O31 Dy1 97.0(4)
O42 N40 O40 122.8(6)
O42 N40 O41 123.5(5)
O40 N40 O41 113.7(5)
O42 N40 Dy1 177.5(5)
O40 N40 Dy1 56.7(3)
O41 N40 Dy1 57.0(3)
N40 O40 Dy1 98.4(3)
N40 O41 Dy1 97.1(3)
C60 O60 Ni1 127.9(6)
C60 O60 H60X 105.7
Ni1 O60 H60X 106.0
O60 C60 H60A 109.5
O60 C60 H60B 109.5
H60A C60 H60B 109.5
O60 C60 H60C 109.5
H60A C60 H60C 109.5
H60B C60 H60C 109.5
C70 O70 Ni1 127.0(5)
C70 O70 H70X 107.9
Ni1 O70 H70X 104.0
O70 C70 H70A 109.5
O70 C70 H70B 109.5
H70A C70 H70B 109.5
O70 C70 H70C 109.5
H70A C70 H70C 109.5
H70B C70 H70C 109.5
C80 O80 Ni2 124.0(5)
C80 O80 H80X 105.0
Ni2 O80 H80X 105.1
O80 C80 H80A 109.5
O80 C80 H80B 109.5
H80A C80 H80B 109.5
O80 C80 H80C 109.5
H80A C80 H80C 109.5
H80B C80 H80C 109.5
C90 O90 Ni2 138.5(7)
C90 O90 H90X 102.2
Ni2 O90 H90X 101.9
O90 C90 H90A 109.5
O90 C90 H90B 109.5
H90A C90 H90B 109.5
O90 C90 H90C 109.5
H90A C90 H90C 109.5
H90B C90 H90C 109.5
C100 O100 Ni3 134.0(7)
C100 O100 H10X 102.7
Ni3 O100 H10X 103.0
O100 C100 H10A 109.5
O100 C100 H10B 109.5
H10A C100 H10B 109.5
O100 C100 H10C 109.5
H10A C100 H10C 109.5
H10B C100 H10C 109.5
C110 O110 Ni3 122.9(5)
C110 O110 H11X 106.0
Ni3 O110 H11X 106.1
O110 C110 H11A 109.5
O110 C110 H11B 109.5
H11A C110 H11B 109.5
O110 C110 H11C 109.5
H11A C110 H11C 109.5
H11B C110 H11C 109.5

loop_
_geom_bond_atom_site_label_1
_geom_bond_atom_site_label_2
_geom_bond_distance
Dy1 O41 2.459(5)
Dy1 O40 2.460(5)
Dy1 O30 2.478(5)
Dy1 O6 2.478(3)
Dy1 O7 2.486(4)
Dy1 O10 2.486(4)
Dy1 O3 2.487(3)
Dy1 O11 2.496(4)
Dy1 O2 2.500(4)
Dy1 O31 2.514(5)
Dy1 N40 2.910(5)
Dy1 N30 2.938(5)
Ni1 O11 1.975(4)
Ni1 O2 1.979(4)
Ni1 O12 2.006(4)
Ni1 O1 2.008(4)
Ni1 O60 2.050(5)
Ni1 O70 2.085(5)
Ni2 O3 1.968(4)
Ni2 O6 1.988(4)
Ni2 O5 2.014(4)
Ni2 O4 2.017(4)
Ni2 O80 2.067(5)
Ni2 O90 2.098(6)
Ni3 O10 1.961(4)
Ni3 O7 1.970(4)
Ni3 O8 2.004(4)
Ni3 O9 2.011(4)
Ni3 O100 2.063(5)
Ni3 O110 2.091(5)
O1 C1 1.220(8)
C1 C2 1.436(9)
C1 H1 0.9500
C2 C3 1.415(7)
C2 C7 1.421(8)
C3 O2 1.289(7)
C3 C4 1.440(7)
C4 O3 1.309(6)
C4 C5 1.401(7)
C5 C6 1.427(8)
C5 C8 1.443(8)
C6 C7 1.334(9)
C6 H6 0.9500
C7 H7 0.9500
C8 O4 1.220(8)
C8 H8 0.9500
O5 C9 1.232(7)
C9 C10 1.442(8)
C9 H9 0.9500
C10 C11 1.402(7)
C10 C15 1.427(8)
C11 O6 1.304(6)
C11 C12 1.430(8)
O7 C12 1.309(7)
C12 C13 1.413(7)
C13 C14 1.431(9)
C13 C16 1.444(9)
C14 C15 1.339(9)
C14 H14 0.9500
C16 O8 1.221(8)
C16 H16 0.9500
C17 O9 1.226(8)
C17 C18 1.430(9)
C17 H17 0.9500
C18 C19 1.416(7)
C18 C23 1.431(9)
C19 O10 1.304(6)
C19 C20 1.443(8)
C20 O11 1.308(6)
C20 C21 1.403(8)
C21 C22 1.412(9)
C21 C24 1.438(9)
C22 C23 1.355(10)
C22 H22 0.9500
C23 H23 0.9500
C24 O12 1.227(8)
C24 H24 0.9500
C15 H15 0.9500
N30 O32 1.224(7)
N30 O31 1.243(7)
N30 O30 1.261(7)
N40 O42 1.226(7)
N40 O40 1.235(7)
N40 O41 1.282(7)
O60 C60 1.339(12)
O60 H60X 0.8506
C60 H60A 0.9800
C60 H60B 0.9800
C60 H60C 0.9800
O70 C70 1.374(9)
O70 H70X 0.8497
C70 H70A 0.9800
C70 H70B 0.9800
C70 H70C 0.9800
O80 C80 1.418(9)
O80 H80X 0.8750
C80 H80A 0.9800
C80 H80B 0.9800
C80 H80C 0.9800
O90 C90 1.264(12)
O90 H90X 0.8661
C90 H90A 0.9800
C90 H90B 0.9800
C90 H90C 0.9800
O100 C100 1.333(11)
O100 H10X 0.8814
C100 H10A 0.9800
C100 H10B 0.9800
C100 H10C 0.9800
O110 C110 1.414(9)
O110 H11X 0.8696
C110 H11A 0.9800
C110 H11B 0.9800
C110 H11C 0.9800

loop_
_geom_hbond_atom_site_label_D
_geom_hbond_atom_site_label_H
_geom_hbond_atom_site_label_A
_geom_hbond_distance_DH
_geom_hbond_distance_HA
_geom_hbond_distance_DA
_geom_hbond_angle_DHA
O60 H60X O41 0.85 2.28 2.937(8) 134.5
O70 H70X O30 0.85 2.40 3.059(7) 134.8
O100 H10X O40 0.88 2.25 2.852(7) 125.3
O110 H11X O30 0.87 2.68 3.432(8) 146.0

loop_
_geom_torsion_atom_site_label_1
_geom_torsion_atom_site_label_2
_geom_torsion_atom_site_label_3
_geom_torsion_atom_site_label_4
_geom_torsion
O11 Ni1 O1 C1 4(2)
O2 Ni1 O1 C1 9.4(6)
O12 Ni1 O1 C1 -170.9(6)
O60 Ni1 O1 C1 -79.3(6)
O70 Ni1 O1 C1 102.5(6)
Ni1 O1 C1 C2 -2.6(11)
O1 C1 C2 C3 -3.3(12)
O1 C1 C2 C7 176.7(7)
C7 C2 C3 O2 177.0(6)
C1 C2 C3 O2 -3.1(11)
C7 C2 C3 C4 -1.8(9)
C1 C2 C3 C4 178.2(6)
C2 C3 O2 Ni1 13.7(9)
C4 C3 O2 Ni1 -167.5(4)
C2 C3 O2 Dy1 174.9(5)
C4 C3 O2 Dy1 -6.4(7)
O11 Ni1 O2 C3 164.8(5)
O12 Ni1 O2 C3 167.5(16)
O1 Ni1 O2 C3 -14.6(5)
O60 Ni1 O2 C3 71.6(5)
O70 Ni1 O2 C3 -103.7(5)
O11 Ni1 O2 Dy1 1.13(19)
O12 Ni1 O2 Dy1 3.9(19)
O1 Ni1 O2 Dy1 -178.2(2)
O60 Ni1 O2 Dy1 -92.0(2)
O70 Ni1 O2 Dy1 92.7(2)
O41 Dy1 O2 C3 -79.3(5)
O40 Dy1 O2 C3 -97.8(5)
O30 Dy1 O2 C3 119.3(5)
O6 Dy1 O2 C3 -3.5(5)
O7 Dy1 O2 C3 94.0(8)
O10 Dy1 O2 C3 177.4(4)
O3 Dy1 O2 C3 6.2(4)
O11 Dy1 O2 C3 -164.3(5)
O31 Dy1 O2 C3 72.5(5)
N40 Dy1 O2 C3 -88.9(5)
N30 Dy1 O2 C3 95.3(5)
O41 Dy1 O2 Ni1 84.0(2)
O40 Dy1 O2 Ni1 65.4(3)
O30 Dy1 O2 Ni1 -77.4(2)
O6 Dy1 O2 Ni1 159.82(17)
O7 Dy1 O2 Ni1 -102.7(7)
O10 Dy1 O2 Ni1 -19.3(3)
O3 Dy1 O2 Ni1 169.5(3)
O11 Dy1 O2 Ni1 -1.00(17)
O31 Dy1 O2 Ni1 -124.2(2)
N40 Dy1 O2 Ni1 74.4(2)
N30 Dy1 O2 Ni1 -101.4(2)
O2 C3 C4 O3 0.9(8)
C2 C3 C4 O3 179.8(5)
O2 C3 C4 C5 -177.5(5)
C2 C3 C4 C5 1.4(9)
C5 C4 O3 Ni2 -14.0(8)
C3 C4 O3 Ni2 167.7(4)
C5 C4 O3 Dy1 -176.8(4)
C3 C4 O3 Dy1 4.9(7)
O6 Ni2 O3 C4 -165.2(4)
O5 Ni2 O3 C4 -158.3(13)
O4 Ni2 O3 C4 16.4(5)
O80 Ni2 O3 C4 -70.8(4)
O90 Ni2 O3 C4 105.4(5)
O6 Ni2 O3 Dy1 -0.17(17)
O5 Ni2 O3 Dy1 6.7(15)
O4 Ni2 O3 Dy1 -178.6(2)
O80 Ni2 O3 Dy1 94.2(2)
O90 Ni2 O3 Dy1 -89.5(2)
O41 Dy1 O3 C4 70.8(4)
O40 Dy1 O3 C4 105.8(4)
O30 Dy1 O3 C4 -71.6(4)
O6 Dy1 O3 C4 164.8(5)
O7 Dy1 O3 C4 -173.3(4)
O10 Dy1 O3 C4 -98.4(10)
O11 Dy1 O3 C4 4.0(5)
O2 Dy1 O3 C4 -5.6(4)
O31 Dy1 O3 C4 -111.6(4)
N40 Dy1 O3 C4 87.5(4)
N30 Dy1 O3 C4 -91.3(4)
O41 Dy1 O3 Ni2 -93.8(2)
O40 Dy1 O3 Ni2 -58.8(2)
O30 Dy1 O3 Ni2 123.8(2)
O6 Dy1 O3 Ni2 0.15(15)
O7 Dy1 O3 Ni2 22.1(2)
O10 Dy1 O3 Ni2 97.0(9)
O11 Dy1 O3 Ni2 -160.66(16)
O2 Dy1 O3 Ni2 -170.3(3)
O31 Dy1 O3 Ni2 83.7(2)
N40 Dy1 O3 Ni2 -77.1(2)
N30 Dy1 O3 Ni2 104.09(19)
O3 C4 C5 C6 -178.2(6)
C3 C4 C5 C6 0.0(9)
O3 C4 C5 C8 0.4(10)
C3 C4 C5 C8 178.6(6)
C4 C5 C6 C7 -1.0(10)
C8 C5 C6 C7 -179.7(7)
C5 C6 C7 C2 0.6(11)
C3 C2 C7 C6 0.8(10)
C1 C2 C7 C6 -179.2(7)
C4 C5 C8 O4 6.7(13)
C6 C5 C8 O4 -174.6(8)
C5 C8 O4 Ni2 1.5(12)
O3 Ni2 O4 C8 -10.7(7)
O6 Ni2 O4 C8 -23(2)
O5 Ni2 O4 C8 168.6(7)
O80 Ni2 O4 C8 80.3(7)
O90 Ni2 O4 C8 -101.1(7)
O3 Ni2 O5 C9 -15.7(17)
O6 Ni2 O5 C9 -8.9(6)
O4 Ni2 O5 C9 169.6(6)
O80 Ni2 O5 C9 -103.4(6)
O90 Ni2 O5 C9 80.6(6)
Ni2 O5 C9 C10 -1.5(10)
O5 C9 C10 C11 6.4(11)
O5 C9 C10 C15 -171.2(7)
C15 C10 C11 O6 -176.0(5)
C9 C10 C11 O6 6.6(9)
C15 C10 C11 C12 5.0(8)
C9 C10 C11 C12 -172.5(6)
C10 C11 O6 Ni2 -21.1(7)
C12 C11 O6 Ni2 158.0(4)
C10 C11 O6 Dy1 180.0(4)
C12 C11 O6 Dy1 -0.9(6)
O3 Ni2 O6 C11 -161.5(4)
O5 Ni2 O6 C11 19.5(4)
O4 Ni2 O6 C11 -149.3(15)
O80 Ni2 O6 C11 108.3(4)
O90 Ni2 O6 C11 -70.8(4)
O3 Ni2 O6 Dy1 0.17(17)
O5 Ni2 O6 Dy1 -178.9(2)
O4 Ni2 O6 Dy1 12.3(17)
O80 Ni2 O6 Dy1 -90.1(2)
O90 Ni2 O6 Dy1 90.8(2)
O41 Dy1 O6 C11 -121.6(4)
O40 Dy1 O6 C11 -71.2(4)
O30 Dy1 O6 C11 76.6(4)
O7 Dy1 O6 C11 3.1(4)
O10 Dy1 O6 C11 -10.1(4)
O3 Dy1 O6 C11 161.0(4)
O11 Dy1 O6 C11 -99.3(5)
O2 Dy1 O6 C11 170.8(4)
O31 Dy1 O6 C11 84.2(4)
N40 Dy1 O6 C11 -96.0(4)
N30 Dy1 O6 C11 81.0(4)
O41 Dy1 O6 Ni2 77.19(18)
O40 Dy1 O6 Ni2 127.63(19)
O30 Dy1 O6 Ni2 -84.6(2)
O7 Dy1 O6 Ni2 -158.1(2)
O10 Dy1 O6 Ni2 -171.27(16)
O3 Dy1 O6 Ni2 -0.15(15)
O11 Dy1 O6 Ni2 99.6(4)
O2 Dy1 O6 Ni2 9.6(2)
O31 Dy1 O6 Ni2 -76.9(2)
N40 Dy1 O6 Ni2 102.81(18)
N30 Dy1 O6 Ni2 -80.16(19)
O10 Ni3 O7 C12 -161.5(5)
O8 Ni3 O7 C12 17.2(5)
O9 Ni3 O7 C12 -167.1(13)
O100 Ni3 O7 C12 -71.4(5)
O110 Ni3 O7 C12 108.7(5)
O10 Ni3 O7 Dy1 1.43(19)
O8 Ni3 O7 Dy1 -179.8(2)
O9 Ni3 O7 Dy1 -4.1(16)
O100 Ni3 O7 Dy1 91.5(3)
O110 Ni3 O7 Dy1 -88.4(2)
O41 Dy1 O7 C12 63.7(5)
O40 Dy1 O7 C12 81.9(5)
O30 Dy1 O7 C12 -133.6(5)
O6 Dy1 O7 C12 -5.4(4)
O10 Dy1 O7 C12 161.4(5)
O3 Dy1 O7 C12 -27.2(5)
O11 Dy1 O7 C12 155.5(4)
O2 Dy1 O7 C12 -109.0(7)
O31 Dy1 O7 C12 -86.8(5)
N40 Dy1 O7 C12 73.9(5)
N30 Dy1 O7 C12 -110.3(5)
O41 Dy1 O7 Ni3 -99.0(2)
O40 Dy1 O7 Ni3 -80.8(2)
O30 Dy1 O7 Ni3 63.7(2)
O6 Dy1 O7 Ni3 -168.1(3)
O10 Dy1 O7 Ni3 -1.27(17)
O3 Dy1 O7 Ni3 170.09(17)
O11 Dy1 O7 Ni3 -7.2(3)
O2 Dy1 O7 Ni3 88.3(7)
O31 Dy1 O7 Ni3 110.5(2)
N40 Dy1 O7 Ni3 -88.8(2)
N30 Dy1 O7 Ni3 87.0(2)
Ni3 O7 C12 C13 -13.3(9)
Dy1 O7 C12 C13 -173.9(5)
Ni3 O7 C12 C11 167.8(4)
Dy1 O7 C12 C11 7.1(7)
O6 C11 C12 O7 -3.8(7)
C10 C11 C12 O7 175.3(5)
O6 C11 C12 C13 177.1(5)
C10 C11 C12 C13 -3.7(9)
O7 C12 C13 C14 -178.2(6)
C11 C12 C13 C14 0.7(10)
O7 C12 C13 C16 0.3(11)
C11 C12 C13 C16 179.3(7)
C12 C13 C14 C15 1.1(11)
C16 C13 C14 C15 -177.5(7)
C12 C13 C16 O8 3.4(14)
C14 C13 C16 O8 -178.0(8)
C13 C16 O8 Ni3 6.5(13)
O10 Ni3 O8 C16 -5(2)
O7 Ni3 O8 C16 -14.0(7)
O9 Ni3 O8 C16 166.5(7)
O100 Ni3 O8 C16 76.4(7)
O110 Ni3 O8 C16 -105.9(7)
C18 C17 O9 Ni3 -1.1(10)
O10 Ni3 O9 C17 2.6(6)
O7 Ni3 O9 C17 8.1(18)
O8 Ni3 O9 C17 -176.2(6)
O100 Ni3 O9 C17 -87.6(6)
O110 Ni3 O9 C17 92.6(6)
O9 C17 C18 C19 -0.3(12)
O9 C17 C18 C23 -179.5(7)
C17 C18 C19 O10 -1.1(10)
C23 C18 C19 O10 178.1(6)
C17 C18 C19 C20 179.4(6)
C23 C18 C19 C20 -1.5(9)
O10 C19 C20 O11 2.6(7)
C18 C19 C20 O11 -177.8(5)
O10 C19 C20 C21 -177.9(5)
C18 C19 C20 C21 1.7(8)
C18 C19 O10 Ni3 3.7(8)
C20 C19 O10 Ni3 -176.8(4)
C18 C19 O10 Dy1 -178.2(4)
C20 C19 O10 Dy1 1.4(7)
O7 Ni3 O10 C19 176.9(5)
O8 Ni3 O10 C19 167.2(15)
O9 Ni3 O10 C19 -3.8(5)
O100 Ni3 O10 C19 86.4(5)
O110 Ni3 O10 C19 -91.3(5)
O7 Ni3 O10 Dy1 -1.43(19)
O8 Ni3 O10 Dy1 -11.1(17)
O9 Ni3 O10 Dy1 177.8(2)
O100 Ni3 O10 Dy1 -92.0(2)
O110 Ni3 O10 Dy1 90.3(2)
O41 Dy1 O10 C19 -64.9(5)
O40 Dy1 O10 C19 -99.1(5)
O30 Dy1 O10 C19 76.0(4)
O6 Dy1 O10 C19 -163.8(4)
O7 Dy1 O10 C19 -177.1(5)
O3 Dy1 O10 C19 103.8(9)
O11 Dy1 O10 C19 -2.8(4)
O2 Dy1 O10 C19 15.4(5)
O31 Dy1 O10 C19 116.6(4)
N40 Dy1 O10 C19 -82.0(4)
N30 Dy1 O10 C19 96.7(4)
O41 Dy1 O10 Ni3 113.4(2)
O40 Dy1 O10 Ni3 79.2(2)
O30 Dy1 O10 Ni3 -105.6(2)
O6 Dy1 O10 Ni3 14.6(3)
O7 Dy1 O10 Ni3 1.28(17)
O3 Dy1 O10 Ni3 -77.8(9)
O11 Dy1 O10 Ni3 175.5(3)
O2 Dy1 O10 Ni3 -166.23(18)
O31 Dy1 O10 Ni3 -65.0(2)
N40 Dy1 O10 Ni3 96.3(2)
N30 Dy1 O10 Ni3 -84.9(2)
O11 C20 C21 C22 178.2(6)
C19 C20 C21 C22 -1.3(9)
O11 C20 C21 C24 -2.0(10)
C19 C20 C21 C24 178.5(6)
C21 C20 O11 Ni1 19.0(8)
C19 C20 O11 Ni1 -161.5(4)
C21 C20 O11 Dy1 174.9(4)
C19 C20 O11 Dy1 -5.6(6)
O2 Ni1 O11 C20 157.9(4)
O12 Ni1 O11 C20 -21.7(4)
O1 Ni1 O11 C20 163.6(15)
O60 Ni1 O11 C20 -113.7(4)
O70 Ni1 O11 C20 65.0(4)
O2 Ni1 O11 Dy1 -1.13(19)
O12 Ni1 O11 Dy1 179.2(2)
O1 Ni1 O11 Dy1 4.5(17)
O60 Ni1 O11 Dy1 87.2(2)
O70 Ni1 O11 Dy1 -94.0(2)
O41 Dy1 O11 C20 126.0(4)
O40 Dy1 O11 C20 75.6(4)
O30 Dy1 O11 C20 -73.3(4)
O6 Dy1 O11 C20 103.1(5)
O7 Dy1 O11 C20 10.3(5)
O10 Dy1 O11 C20 4.5(4)
O3 Dy1 O11 C20 -166.9(4)
O2 Dy1 O11 C20 -157.3(5)
O31 Dy1 O11 C20 -80.8(4)
N40 Dy1 O11 C20 99.8(4)
N30 Dy1 O11 C20 -77.2(4)
O41 Dy1 O11 Ni1 -75.69(19)
O40 Dy1 O11 Ni1 -126.16(19)
O30 Dy1 O11 Ni1 84.9(2)
O6 Dy1 O11 Ni1 -98.6(4)
O7 Dy1 O11 Ni1 168.58(16)
O10 Dy1 O11 Ni1 162.8(2)
O3 Dy1 O11 Ni1 -8.6(2)
O2 Dy1 O11 Ni1 1.01(17)
O31 Dy1 O11 Ni1 77.4(2)
N40 Dy1 O11 Ni1 -101.90(19)
N30 Dy1 O11 Ni1 81.09(19)
C20 C21 C22 C23 0.6(10)
C24 C21 C22 C23 -179.3(6)
C21 C22 C23 C18 -0.3(11)
C19 C18 C23 C22 0.7(10)
C17 C18 C23 C22 180.0(7)
C20 C21 C24 O12 -7.3(11)
C22 C21 C24 O12 172.6(7)
C13 C14 C15 C10 0.1(10)
C11 C10 C15 C14 -3.2(9)
C9 C10 C15 C14 174.4(6)
C21 C24 O12 Ni1 -3.0(10)
O11 Ni1 O12 C24 14.4(5)
O2 Ni1 O12 C24 12(2)
O1 Ni1 O12 C24 -166.2(5)
O60 Ni1 O12 C24 107.4(5)
O70 Ni1 O12 C24 -77.5(5)
O41 Dy1 N30 O32 103(14)
O40 Dy1 N30 O32 -64(14)
O30 Dy1 N30 O32 22(13)
O6 Dy1 N30 O32 -150(14)
O7 Dy1 N30 O32 -90(14)
O10 Dy1 N30 O32 -30(14)
O3 Dy1 N30 O32 151(14)
O11 Dy1 N30 O32 30(14)
O2 Dy1 N30 O32 90(14)
O31 Dy1 N30 O32 -157(14)
N40 Dy1 N30 O32 -13(15)
O41 Dy1 N30 O31 -100.1(6)
O40 Dy1 N30 O31 92.8(6)
O30 Dy1 N30 O31 178.9(7)
O6 Dy1 N30 O31 7.4(4)
O7 Dy1 N30 O31 66.9(4)
O10 Dy1 N30 O31 127.2(4)
O3 Dy1 N30 O31 -51.9(4)
O11 Dy1 N30 O31 -172.5(4)
O2 Dy1 N30 O31 -112.8(4)
N40 Dy1 N30 O31 144.3(18)
O41 Dy1 N30 O30 81.0(6)
O40 Dy1 N30 O30 -86.1(5)
O6 Dy1 N30 O30 -171.5(4)
O7 Dy1 N30 O30 -111.9(4)
O10 Dy1 N30 O30 -51.7(4)
O3 Dy1 N30 O30 129.2(4)
O11 Dy1 N30 O30 8.6(4)
O2 Dy1 N30 O30 68.3(4)
O31 Dy1 N30 O30 -178.9(7)
N40 Dy1 N30 O30 -35(2)
O32 N30 O30 Dy1 -179.1(5)
O31 N30 O30 Dy1 -1.0(6)
O41 Dy1 O30 N30 -138.2(4)
O40 Dy1 O30 N30 131.5(4)
O6 Dy1 O30 N30 10.3(5)
O7 Dy1 O30 N30 67.8(4)
O10 Dy1 O30 N30 124.0(4)
O3 Dy1 O30 N30 -52.3(4)
O11 Dy1 O30 N30 -171.0(4)
O2 Dy1 O30 N30 -107.5(4)
O31 Dy1 O30 N30 0.6(4)
N40 Dy1 O30 N30 174.9(3)
O32 N30 O31 Dy1 179.1(6)
O30 N30 O31 Dy1 1.0(6)
O41 Dy1 O31 N30 128.9(4)
O40 Dy1 O31 N30 -127.6(4)
O30 Dy1 O31 N30 -0.6(4)
O6 Dy1 O31 N30 -172.5(4)
O7 Dy1 O31 N30 -108.9(4)
O10 Dy1 O31 N30 -54.0(4)
O3 Dy1 O31 N30 124.2(4)
O11 Dy1 O31 N30 8.7(5)
O2 Dy1 O31 N30 67.0(4)
N40 Dy1 O31 N30 -173.1(4)
O41 Dy1 N40 O42 -103(11)
O40 Dy1 N40 O42 79(11)
O30 Dy1 N40 O42 -10(11)
O6 Dy1 N40 O42 158(11)
O7 Dy1 N40 O42 98(11)
O10 Dy1 N40 O42 38(11)
O3 Dy1 N40 O42 -143(11)
O11 Dy1 N40 O42 -23(11)
O2 Dy1 N40 O42 -82(11)
O31 Dy1 N40 O42 158(11)
N30 Dy1 N40 O42 21(12)
O41 Dy1 N40 O40 177.5(7)
O30 Dy1 N40 O40 -88.8(5)
O6 Dy1 N40 O40 78.5(4)
O7 Dy1 N40 O40 18.2(4)
O10 Dy1 N40 O40 -41.7(4)
O3 Dy1 N40 O40 137.5(4)
O11 Dy1 N40 O40 -102.4(4)
O2 Dy1 N40 O40 -161.3(4)
O31 Dy1 N40 O40 79.2(6)
N30 Dy1 N40 O40 -59(2)
O40 Dy1 N40 O41 -177.5(7)
O30 Dy1 N40 O41 93.7(5)
O6 Dy1 N40 O41 -99.0(4)
O7 Dy1 N40 O41 -159.3(4)
O10 Dy1 N40 O41 140.8(4)
O3 Dy1 N40 O41 -40.0(4)
O11 Dy1 N40 O41 80.1(4)
O2 Dy1 N40 O41 21.3(4)
O31 Dy1 N40 O41 -98.3(6)
N30 Dy1 N40 O41 123.7(18)
O42 N40 O40 Dy1 -177.1(6)
O41 N40 O40 Dy1 2.3(6)
O41 Dy1 O40 N40 -1.4(4)
O30 Dy1 O40 N40 128.1(4)
O6 Dy1 O40 N40 -97.4(4)
O7 Dy1 O40 N40 -160.8(4)
O10 Dy1 O40 N40 135.6(4)
O3 Dy1 O40 N40 -47.8(4)
O11 Dy1 O40 N40 74.8(4)
O2 Dy1 O40 N40 21.6(5)
O31 Dy1 O40 N40 -141.6(4)
N30 Dy1 O40 N40 171.9(3)
O42 N40 O41 Dy1 177.1(6)
O40 N40 O41 Dy1 -2.3(6)
O40 Dy1 O41 N40 1.4(4)
O30 Dy1 O41 N40 -126.5(4)
O6 Dy1 O41 N40 78.8(4)
O7 Dy1 O41 N40 23.7(5)
O10 Dy1 O41 N40 -42.2(4)
O3 Dy1 O41 N40 139.3(4)
O11 Dy1 O41 N40 -94.8(4)
O2 Dy1 O41 N40 -157.8(4)
O31 Dy1 O41 N40 134.8(4)
N30 Dy1 O41 N40 -171.1(3)
O11 Ni1 O60 C60 116.8(10)
O2 Ni1 O60 C60 -163.9(10)
O12 Ni1 O60 C60 22.7(10)
O1 Ni1 O60 C60 -70.1(10)
O70 Ni1 O60 C60 -50(3)
O11 Ni1 O70 C70 131.2(8)
O2 Ni1 O70 C70 51.7(8)
O12 Ni1 O70 C70 -135.0(8)
O1 Ni1 O70 C70 -42.1(8)
O60 Ni1 O70 C70 -62(3)
O3 Ni2 O80 C80 -114.0(6)
O6 Ni2 O80 C80 -35.3(6)
O5 Ni2 O80 C80 58.0(6)
O4 Ni2 O80 C80 152.2(6)
O90 Ni2 O80 C80 132(3)
O3 Ni2 O90 C90 -162.0(15)
O6 Ni2 O90 C90 119.4(15)
O5 Ni2 O90 C90 26.1(15)
O4 Ni2 O90 C90 -68.1(15)
O80 Ni2 O90 C90 -48(4)
O10 Ni3 O100 C100 -121.6(12)
O7 Ni3 O100 C100 160.0(12)
O8 Ni3 O100 C100 65.8(12)
O9 Ni3 O100 C100 -27.6(12)
O110 Ni3 O100 C100 -22(7)
O10 Ni3 O110 C110 -122.7(6)
O7 Ni3 O110 C110 -44.2(6)
O8 Ni3 O110 C110 50.0(6)
O9 Ni3 O110 C110 143.4(6)
O100 Ni3 O110 C110 138(6)

loop_
_platon_squeeze_void_nr
_platon_squeeze_void_average_x
_platon_squeeze_void_average_y
_platon_squeeze_void_average_z
_platon_squeeze_void_volume
_platon_squeeze_void_count_electrons
_platon_squeeze_void_content
1 0.000 0.000 0.000 205 62 ' '
2 0.500 0.000 0.500 115 31 ' '
3 0.500 0.500 0.500 205 62 ' '
4 0.000 0.500 0.000 115 31 ' '
